data_9009311
loop_
_publ_author_name
'Giuseppetti, G.'
'Tadini, C.'

_publ_section_title
;
 The crystal structure of childrenite from Tavistock (SW England),
 Ch89Eo11 term of childrenite-eosphorite series
 Note: this is the prefered model
 Locality: Tavistock, SW England
;
_journal_name_full 'Neues Jahrbuch fur Mineralogie, Monatshefte'
_journal_page_first 263
_journal_page_last 271
_journal_volume 1984
_journal_year 1984
_chemical_formula_sum 'Al Fe0.89 H4 Mn0.11 O7 P'
_chemical_name_mineral Childrenite
_space_group_IT_number 41
_space_group_name_Hall 'B 2 -2ab'
_space_group_name_H-M_alt 'B b e 2'
_symmetry_space_group_name_Hall 'B 2 -2ab'
_symmetry_space_group_name_H-M 'B b e 2'
_cell_angle_alpha 90
_cell_angle_beta 90
_cell_angle_gamma 90
_cell_length_a 10.395
_cell_length_b 13.394
_cell_length_c 6.918
_cell_formula_units_Z 8
_cell_volume 963.197
_exptl_crystal_density_diffrn 3.168
_cod_original_cell_volume 963.198
_cod_original_sg_symbol_H-M 'B b a 2'
_cod_original_formula_sum '(Fe.89 Mn.11) Al P O7 H4'
_cod_database_code 9009311

loop_
_symmetry_equiv_pos_as_xyz
x,y,z
1/2+x,y,1/2+z
1/2-x,1/2+y,z
-x,1/2+y,1/2+z
1/2+x,1/2-y,z
+x,1/2-y,1/2+z
-x,-y,z
1/2-x,-y,1/2+z

loop_
_atom_site_aniso_label
_atom_site_aniso_U_11
_atom_site_aniso_U_22
_atom_site_aniso_U_33
_atom_site_aniso_U_12
_atom_site_aniso_U_13
_atom_site_aniso_U_23
Fe 0.00876 0.00909 0.00533 0.00071 0.00146 0.00047
Mn 0.00876 0.00909 0.00533 0.00071 0.00146 0.00047
Al 0.00657 0.00727 0.00218 0.00000 -0.00036 -0.00188
P 0.00383 0.00454 0.00436 -0.00564 0.00036 0.00047
O1 0.00657 0.00727 0.01018 0.00494 -0.00146 -0.00141
O2 0.00602 0.01000 0.00655 0.00282 -0.00255 -0.00188
O3 0.01095 0.00454 0.00339 -0.00423 -0.00182 -0.00094
O4 0.00602 0.00545 0.00582 0.00353 0.00036 0.00047
O4a 0.00602 0.01454 0.00655 -0.00564 0.00328 -0.00235
O5 0.00438 0.00545 0.00339 0.00071 -0.00109 0.00047
O5a 0.01150 0.01272 0.00630 -0.00705 -0.00036 0.00282

loop_
_atom_site_label
_atom_site_fract_x
_atom_site_fract_y
_atom_site_fract_z
_atom_site_occupancy
_atom_site_U_iso_or_equiv
Fe 0.13290 0.24990 0.24950 0.89000 0.00785
Mn 0.13290 0.24990 0.24950 0.11000 0.00785
Al 0.24830 -0.00030 0.25000 1.00000 0.00532
P 0.37770 0.33240 0.00000 1.00000 0.00443
O1 0.26430 0.25770 -0.00240 1.00000 0.00785
O2 0.00760 0.22140 0.00120 1.00000 0.00760
O3 0.25360 0.04870 0.00490 1.00000 0.00621
O4 0.10990 0.40850 0.18010 1.00000 0.00583
O4a -0.11270 -0.40480 -0.18550 1.00000 0.00899
O5 0.13020 0.60110 0.31780 1.00000 0.00431
O5a -0.13200 -0.60050 -0.32000 1.00000 0.01001
H1 0.27900 0.10700 0.00000 1.00000 0.03420
H2 0.03600 0.41600 0.22500 1.00000 0.02280
H3 0.10000 0.40600 0.04800 1.00000 0.04053
H4 -0.03600 -0.41600 -0.22500 1.00000 0.03546

_database_code_amcsd 0014785
